data_7718296
loop_
_publ_author_name
'Nugraha, Kahargyan'
'Do, Thomas H.'
'Brown, Seth N.'

_publ_section_title
;
 Bis(iminoxolene)iridium complexes over four oxidation states: from
 sodium-iridium bonding to ligand-centered radicals.
;
_journal_issue 14
_journal_name_full 'Dalton transactions (Cambridge, England : 2003)'
_journal_page_first 5896
_journal_page_last 5905
_journal_paper_doi 10.1039/d5dt00244c
_journal_volume 54
_journal_year 2025
_chemical_formula_moiety 'C40 H46 Br4 Cl2 Ir N2 O2, C H4 O'
_chemical_formula_sum 'C41 H50 Br4 Cl2 Ir N2 O3'
_chemical_formula_weight 1201.57
_chemical_name_common '(Briq)2IrCl2 . CH3OH'
_chemical_name_systematic 'Bis(N-(2,6-dibromo)-4,6-di-tert-butyl-iminoxolene)dichloroiridium methanol solvate'
_space_group_crystal_system triclinic
_space_group_IT_number 2
_space_group_name_Hall '-P 1'
_space_group_name_H-M_alt 'P -1'
_atom_sites_solution_hydrogens mixed
_atom_sites_solution_primary direct
_atom_sites_solution_secondary difmap
_audit_creation_method
;
FinalCif V139 by Daniel Kratzert, Freiburg 2024, 
https://dkratzert.de/finalcif.html
;
_audit_update_record
;
2025-01-19 deposited with the CCDC.	2025-03-11 downloaded from the CCDC.
;
_cell_angle_alpha 65.495(2)
_cell_angle_beta 67.090(2)
_cell_angle_gamma 80.666(2)
_cell_formula_units_Z 1
_cell_length_a 10.2904(14)
_cell_length_b 11.1541(15)
_cell_length_c 11.6974(16)
_cell_measurement_reflns_used 9860
_cell_measurement_temperature 120(2)
_cell_measurement_theta_max 28.394
_cell_measurement_theta_min 2.2465
_cell_volume 1125.3(3)
_computing_cell_refinement 'Bruker SAINT (Bruker, 2021)'
_computing_data_collection 'Bruker APEX-4 (Bruker, 2021)'
_computing_data_reduction 'Bruker SAINT (Bruker, 2021)'
_computing_molecular_graphics 'Mercury (Macrae et al., 2020)'
_computing_publication_material 'FinalCIF (Kratzert, 2023)/CIFTAB (Sheldrick, 2008)'
_computing_structure_refinement 'SHELXL-2019/2 (Sheldrick, 2015b)'
_computing_structure_solution 'SHELXT-2018/2 (Sheldrick, 2015a)'
_diffrn_ambient_temperature 120(2)
_diffrn_detector 'CCD Area Detector'
_diffrn_detector_area_resol_mean 8.33
_diffrn_detector_type 'Bruker APEX-II'
_diffrn_measured_fraction_theta_full 1.000
_diffrn_measured_fraction_theta_max 0.998
_diffrn_measurement_device 'three-circle diffractometer'
_diffrn_measurement_device_type 'Bruker D8'
_diffrn_measurement_method 'combination of \w and \f-scans'
_diffrn_radiation_monochromator 'Bruker TRIUMPH curved-graphite'
_diffrn_radiation_type MoK\a
_diffrn_radiation_wavelength 0.71073
_diffrn_reflns_av_R_equivalents 0.0148
_diffrn_reflns_av_unetI/netI 0.0129
_diffrn_reflns_Laue_measured_fraction_full 1.000
_diffrn_reflns_Laue_measured_fraction_max 0.998
_diffrn_reflns_limit_h_max 13
_diffrn_reflns_limit_h_min -13
_diffrn_reflns_limit_k_max 14
_diffrn_reflns_limit_k_min -14
_diffrn_reflns_limit_l_max 15
_diffrn_reflns_limit_l_min -15
_diffrn_reflns_number 21734
_diffrn_reflns_point_group_measured_fraction_full 1.000
_diffrn_reflns_point_group_measured_fraction_max 0.998
_diffrn_reflns_theta_full 25.242
_diffrn_reflns_theta_max 28.402
_diffrn_reflns_theta_min 2.007
_diffrn_source 'fine-focus sealed tube'
_diffrn_source_current 35.0
_diffrn_source_type Siemens
_diffrn_source_voltage 50.0
_exptl_absorpt_coefficient_mu 6.673
_exptl_absorpt_correction_T_max 0.5642
_exptl_absorpt_correction_T_min 0.2319
_exptl_absorpt_correction_type numerical
_exptl_absorpt_process_details
;
SADABS-2016/2 - Bruker AXS area detector scaling and absorption correction: 
Krause, L., Herbst-Irmer, R., Sheldrick G.M. & Stalke D., J. Appl. Cryst. 48 
(2015) 3-10
;
_exptl_crystal_colour brown
_exptl_crystal_density_diffrn 1.773
_exptl_crystal_description block
_exptl_crystal_F_000 585
_exptl_crystal_recrystallization_method
'Crystals are obtained from a CD2Cl2 solution of the compound layered with methanol at ambient conditions.'
_exptl_crystal_size_max 0.285
_exptl_crystal_size_mid 0.280
_exptl_crystal_size_min 0.112
_exptl_transmission_factor_max 0.5642
_exptl_transmission_factor_min 0.2319
_refine_diff_density_max 2.359
_refine_diff_density_min -0.750
_refine_diff_density_rms 0.076
_refine_ls_extinction_method none
_refine_ls_goodness_of_fit_ref 1.037
_refine_ls_hydrogen_treatment mixed
_refine_ls_matrix_type full
_refine_ls_number_parameters 334
_refine_ls_number_reflns 5631
_refine_ls_number_restraints 0
_refine_ls_restrained_S_all 1.037
_refine_ls_R_factor_all 0.0180
_refine_ls_R_factor_gt 0.0167
_refine_ls_shift/su_max 0.001
_refine_ls_shift/su_mean 0.000
_refine_ls_structure_factor_coef Fsqd
_refine_ls_weighting_details 'w=1/[\s^2^(Fo^2^)+(0.0184P)^2^+1.5254P] where P=(Fo^2^+2Fc^2^)/3'
_refine_ls_weighting_scheme calc
_refine_ls_wR_factor_gt 0.0407
_refine_ls_wR_factor_ref 0.0414
_reflns_Friedel_coverage 0.000
_reflns_number_gt 5410
_reflns_number_total 5631
_reflns_threshold_expression 'I > 2\s(I)'
_cod_data_source_file d5dt00244c3.cif
_cod_data_source_block KN_2_263_a
_cod_depositor_comments 'Adding full bibliography for 7718295--7718301.cif.'
_cod_database_code 7718296
_shelx_shelxl_version_number 2019/3
_shelx_space_group_comment
;
The symmetry employed for this shelxl refinement is uniquely defined
by the following loop, which should always be used as a source of
symmetry information in preference to the above space-group names.
They are only intended as comments.
;
_shelx_estimated_absorpt_t_min 0.252
_shelx_estimated_absorpt_t_max 0.522

loop_
_space_group_symop_operation_xyz
'x, y, z'
'-x, -y, -z'

loop_
_atom_site_label
_atom_site_type_symbol
_atom_site_fract_x
_atom_site_fract_y
_atom_site_fract_z
_atom_site_U_iso_or_equiv
_atom_site_adp_type
_atom_site_occupancy
_atom_site_site_symmetry_order
_atom_site_calc_flag
_atom_site_refinement_flags_posn
_atom_site_refinement_flags_adp
_atom_site_refinement_flags_occupancy
_atom_site_disorder_assembly
_atom_site_disorder_group
Ir1 Ir 0.500000 0.000000 0.500000 0.01314(3) Uani 1 2 d S . P . .
Br1 Br 0.84467(2) 0.23698(2) 0.43131(2) 0.02256(5) Uani 1 1 d . . . . .
Br2 Br 0.74149(3) -0.04271(3) 0.16436(2) 0.03318(6) Uani 1 1 d . . . . .
Cl1 Cl 0.61071(5) -0.03402(5) 0.65162(5) 0.01929(9) Uani 1 1 d . . . . .
O1 O 0.42358(14) 0.17828(13) 0.49507(13) 0.0164(3) Uani 1 1 d . . . . .
N1 N 0.65936(16) 0.11611(16) 0.34802(16) 0.0144(3) Uani 1 1 d . . . . .
C11 C 0.48666(19) 0.27319(19) 0.38217(19) 0.0155(3) Uani 1 1 d . . . . .
C12 C 0.62163(19) 0.24210(19) 0.29652(19) 0.0147(3) Uani 1 1 d . . . . .
C13 C 0.7035(2) 0.34158(19) 0.17568(19) 0.0165(4) Uani 1 1 d . . . . .
H13 H 0.791(3) 0.316(3) 0.121(3) 0.023(6) Uiso 1 1 d . . . . .
C14 C 0.6532(2) 0.46751(19) 0.13976(19) 0.0165(4) Uani 1 1 d . . . . .
C15 C 0.5205(2) 0.4967(2) 0.2282(2) 0.0182(4) Uani 1 1 d . . . . .
H15 H 0.491(3) 0.585(3) 0.201(3) 0.019(6) Uiso 1 1 d . . . . .
C16 C 0.4352(2) 0.40538(19) 0.3458(2) 0.0166(4) Uani 1 1 d . . . . .
C17 C 0.2917(2) 0.4394(2) 0.4338(2) 0.0205(4) Uani 1 1 d . . . . .
C171 C 0.1769(2) 0.3516(2) 0.4538(3) 0.0276(5) Uani 1 1 d . . . . .
H17A H 0.194(3) 0.257(3) 0.500(3) 0.027(7) Uiso 1 1 d . . . . .
H17B H 0.087(3) 0.376(3) 0.509(3) 0.040(8) Uiso 1 1 d . . . . .
H17C H 0.171(3) 0.365(3) 0.370(3) 0.044(9) Uiso 1 1 d . . . . .
C172 C 0.2963(3) 0.4182(3) 0.5702(2) 0.0293(5) Uani 1 1 d . . . . .
H17D H 0.319(3) 0.330(3) 0.614(3) 0.034(8) Uiso 1 1 d . . . . .
H17E H 0.363(3) 0.475(3) 0.561(3) 0.034(8) Uiso 1 1 d . . . . .
H17F H 0.204(3) 0.439(3) 0.625(3) 0.036(8) Uiso 1 1 d . . . . .
C173 C 0.2527(3) 0.5836(2) 0.3658(3) 0.0294(5) Uani 1 1 d . . . . .
H17G H 0.162(3) 0.599(3) 0.422(3) 0.043(8) Uiso 1 1 d . . . . .
H17H H 0.319(3) 0.647(3) 0.354(3) 0.030(7) Uiso 1 1 d . . . . .
H17I H 0.249(3) 0.601(3) 0.275(3) 0.033(7) Uiso 1 1 d . . . . .
C18 C 0.7314(2) 0.5809(2) 0.0105(2) 0.0198(4) Uani 1 1 d . . . . .
C181 C 0.8568(2) 0.5314(2) -0.0834(2) 0.0258(4) Uani 1 1 d . . . . .
H18A H 0.828(3) 0.473(3) -0.112(3) 0.028(7) Uiso 1 1 d . . . . .
H18B H 0.927(3) 0.485(3) -0.043(3) 0.027(7) Uiso 1 1 d . . . . .
H18C H 0.904(3) 0.602(3) -0.163(3) 0.031(7) Uiso 1 1 d . . . . .
C182 C 0.6319(3) 0.6561(3) -0.0661(2) 0.0303(5) Uani 1 1 d . . . . .
H18D H 0.593(4) 0.593(4) -0.086(4) 0.055(10) Uiso 1 1 d . . . . .
H18E H 0.551(3) 0.693(3) -0.014(3) 0.039(8) Uiso 1 1 d . . . . .
H18F H 0.683(3) 0.718(3) -0.144(3) 0.034(8) Uiso 1 1 d . . . . .
C183 C 0.7843(3) 0.6743(2) 0.0495(2) 0.0275(5) Uani 1 1 d . . . . .
H18G H 0.709(3) 0.711(3) 0.106(3) 0.032(7) Uiso 1 1 d . . . . .
H18H H 0.846(3) 0.629(3) 0.100(3) 0.030(7) Uiso 1 1 d . . . . .
H18I H 0.834(3) 0.746(3) -0.027(3) 0.040(8) Uiso 1 1 d . . . . .
C31 C 0.80430(19) 0.07798(19) 0.30801(19) 0.0162(4) Uani 1 1 d . . . . .
C32 C 0.8987(2) 0.1159(2) 0.34676(19) 0.0185(4) Uani 1 1 d . . . . .
C33 C 1.0361(2) 0.0668(2) 0.3228(2) 0.0268(5) Uani 1 1 d . . . . .
H33 H 1.097(3) 0.093(3) 0.351(3) 0.031(7) Uiso 1 1 d . . . . .
C34 C 1.0817(2) -0.0178(3) 0.2563(2) 0.0328(5) Uani 1 1 d . . . . .
H34 H 1.169(3) -0.052(3) 0.241(3) 0.041(8) Uiso 1 1 d . . . . .
C35 C 0.9938(3) -0.0516(2) 0.2106(2) 0.0305(5) Uani 1 1 d . . . . .
H35 H 1.024(3) -0.103(3) 0.160(3) 0.038(8) Uiso 1 1 d . . . . .
C36 C 0.8561(2) -0.0032(2) 0.2361(2) 0.0218(4) Uani 1 1 d . . . . .
O1S O 0.4550(4) -0.1264(4) 0.1326(4) 0.0364(8) Uiso 0.5 1 d . . P A -1
H1S H 0.476678 -0.118843 0.191522 0.055 Uiso 0.5 1 calc R U P A -1
C1S C 0.4866(9) -0.0203(8) 0.0269(7) 0.0558(18) Uiso 0.5 1 d . . P A -1
H1S1 H 0.522722 0.044677 0.043452 0.084 Uiso 0.5 1 calc R U P A -1
H1S2 H 0.402253 0.014905 0.004200 0.084 Uiso 0.5 1 calc R U P A -1
H1S3 H 0.559042 -0.039044 -0.048026 0.084 Uiso 0.5 1 calc R U P A -1

loop_
_atom_site_aniso_label
_atom_site_aniso_U_11
_atom_site_aniso_U_22
_atom_site_aniso_U_33
_atom_site_aniso_U_23
_atom_site_aniso_U_13
_atom_site_aniso_U_12
Ir1 0.01065(5) 0.01525(5) 0.01020(5) -0.00138(4) -0.00301(3) -0.00318(3)
Br1 0.02216(10) 0.02459(10) 0.02218(10) -0.00696(8) -0.00873(8) -0.00702(8)
Br2 0.03603(13) 0.04273(14) 0.02333(11) -0.01985(10) -0.00080(9) -0.01229(10)
Cl1 0.0176(2) 0.0232(2) 0.0154(2) -0.00203(17) -0.00841(17) -0.00429(17)
O1 0.0140(6) 0.0176(6) 0.0133(6) -0.0028(5) -0.0028(5) -0.0024(5)
N1 0.0106(7) 0.0173(7) 0.0120(7) -0.0028(6) -0.0022(6) -0.0036(6)
C11 0.0124(8) 0.0191(9) 0.0139(8) -0.0044(7) -0.0045(7) -0.0032(7)
C12 0.0137(8) 0.0171(9) 0.0124(8) -0.0035(7) -0.0050(7) -0.0030(6)
C13 0.0133(8) 0.0197(9) 0.0130(8) -0.0032(7) -0.0034(7) -0.0034(7)
C14 0.0163(8) 0.0180(9) 0.0132(8) -0.0017(7) -0.0063(7) -0.0043(7)
C15 0.0179(9) 0.0163(9) 0.0194(9) -0.0046(7) -0.0080(7) -0.0003(7)
C16 0.0143(8) 0.0192(9) 0.0168(9) -0.0068(7) -0.0061(7) -0.0004(7)
C17 0.0148(8) 0.0222(10) 0.0227(10) -0.0087(8) -0.0056(7) 0.0015(7)
C171 0.0145(9) 0.0331(12) 0.0314(12) -0.0108(10) -0.0058(9) -0.0013(8)
C172 0.0272(11) 0.0376(13) 0.0232(11) -0.0166(10) -0.0053(9) 0.0039(10)
C173 0.0234(11) 0.0261(11) 0.0339(13) -0.0130(10) -0.0067(9) 0.0069(9)
C18 0.0207(9) 0.0181(9) 0.0151(9) 0.0006(7) -0.0066(7) -0.0046(7)
C181 0.0255(11) 0.0267(11) 0.0160(10) -0.0017(8) -0.0024(8) -0.0075(9)
C182 0.0298(12) 0.0305(12) 0.0207(11) 0.0039(9) -0.0122(9) -0.0041(10)
C183 0.0325(12) 0.0236(11) 0.0229(11) -0.0034(9) -0.0081(9) -0.0114(9)
C31 0.0127(8) 0.0162(8) 0.0129(8) -0.0012(7) -0.0017(7) -0.0020(6)
C32 0.0150(8) 0.0199(9) 0.0140(9) -0.0013(7) -0.0033(7) -0.0028(7)
C33 0.0137(9) 0.0336(12) 0.0206(10) 0.0007(9) -0.0049(8) -0.0023(8)
C34 0.0170(10) 0.0341(12) 0.0261(12) -0.0011(10) -0.0005(9) 0.0068(9)
C35 0.0263(11) 0.0273(11) 0.0225(11) -0.0076(9) 0.0031(9) 0.0040(9)
C36 0.0214(9) 0.0216(10) 0.0155(9) -0.0046(8) -0.0010(8) -0.0035(8)

loop_
_atom_type_symbol
_atom_type_description
_atom_type_scat_dispersion_real
_atom_type_scat_dispersion_imag
_atom_type_scat_source
C C 0.0033 0.0016 'International Tables Vol C Tables 4.2.6.8 and 6.1.1.4'
H H 0.0000 0.0000 'International Tables Vol C Tables 4.2.6.8 and 6.1.1.4'
N N 0.0061 0.0033 'International Tables Vol C Tables 4.2.6.8 and 6.1.1.4'
O O 0.0106 0.0060 'International Tables Vol C Tables 4.2.6.8 and 6.1.1.4'
Cl Cl 0.1484 0.1585 'International Tables Vol C Tables 4.2.6.8 and 6.1.1.4'
Br Br -0.2901 2.4595 'International Tables Vol C Tables 4.2.6.8 and 6.1.1.4'
Ir Ir -1.4442 7.9887 'International Tables Vol C Tables 4.2.6.8 and 6.1.1.4'

loop_
_geom_angle_atom_site_label_1
_geom_angle_atom_site_label_2
_geom_angle_atom_site_label_3
_geom_angle
_geom_angle_site_symmetry_1
_geom_angle_site_symmetry_3
_geom_angle_publ_flag
O1 Ir1 O1 180.0 . 2_656 ?
O1 Ir1 N1 100.92(6) . 2_656 ?
O1 Ir1 N1 79.08(6) 2_656 2_656 ?
O1 Ir1 N1 79.08(6) . . ?
O1 Ir1 N1 100.92(6) 2_656 . ?
N1 Ir1 N1 180.0 2_656 . ?
O1 Ir1 Cl1 84.68(4) . 2_656 ?
O1 Ir1 Cl1 95.32(4) 2_656 2_656 ?
N1 Ir1 Cl1 90.75(5) 2_656 2_656 ?
N1 Ir1 Cl1 89.25(5) . 2_656 ?
O1 Ir1 Cl1 95.32(4) . . ?
O1 Ir1 Cl1 84.68(4) 2_656 . ?
N1 Ir1 Cl1 89.25(5) 2_656 . ?
N1 Ir1 Cl1 90.75(5) . . ?
Cl1 Ir1 Cl1 180.0 2_656 . ?
C11 O1 Ir1 113.14(12) . . ?
C12 N1 C31 120.62(15) . . ?
C12 N1 Ir1 113.47(12) . . ?
C31 N1 Ir1 125.31(12) . . ?
O1 C11 C16 123.20(17) . . ?
O1 C11 C12 116.62(17) . . ?
C16 C11 C12 119.97(17) . . ?
N1 C12 C13 126.17(17) . . ?
N1 C12 C11 112.94(16) . . ?
C13 C12 C11 120.80(17) . . ?
C14 C13 C12 119.23(18) . . ?
C14 C13 H13 122.7(16) . . ?
C12 C13 H13 118.0(16) . . ?
C13 C14 C15 118.95(17) . . ?
C13 C14 C18 123.32(18) . . ?
C15 C14 C18 117.72(17) . . ?
C16 C15 C14 124.92(18) . . ?
C16 C15 H15 118.7(15) . . ?
C14 C15 H15 116.4(15) . . ?
C15 C16 C11 116.07(17) . . ?
C15 C16 C17 123.32(18) . . ?
C11 C16 C17 120.61(17) . . ?
C16 C17 C172 109.82(17) . . ?
C16 C17 C173 110.70(18) . . ?
C172 C17 C173 108.90(19) . . ?
C16 C17 C171 109.46(17) . . ?
C172 C17 C171 110.17(19) . . ?
C173 C17 C171 107.76(18) . . ?
C17 C171 H17A 111.7(16) . . ?
C17 C171 H17B 107.6(18) . . ?
H17A C171 H17B 109(2) . . ?
C17 C171 H17C 111(2) . . ?
H17A C171 H17C 109(2) . . ?
H17B C171 H17C 108(3) . . ?
C17 C172 H17D 110.6(18) . . ?
C17 C172 H17E 111.6(18) . . ?
H17D C172 H17E 109(3) . . ?
C17 C172 H17F 108.2(18) . . ?
H17D C172 H17F 109(3) . . ?
H17E C172 H17F 108(2) . . ?
C17 C173 H17G 107.7(19) . . ?
C17 C173 H17H 112.8(16) . . ?
H17G C173 H17H 108(3) . . ?
C17 C173 H17I 110.9(16) . . ?
H17G C173 H17I 108(3) . . ?
H17H C173 H17I 109(2) . . ?
C14 C18 C181 111.62(17) . . ?
C14 C18 C183 107.90(17) . . ?
C181 C18 C183 109.51(18) . . ?
C14 C18 C182 110.38(17) . . ?
C181 C18 C182 107.89(19) . . ?
C183 C18 C182 109.51(19) . . ?
C18 C181 H18A 112.4(16) . . ?
C18 C181 H18B 113.1(16) . . ?
H18A C181 H18B 107(2) . . ?
C18 C181 H18C 111.2(17) . . ?
H18A C181 H18C 106(2) . . ?
H18B C181 H18C 107(2) . . ?
C18 C182 H18D 109(2) . . ?
C18 C182 H18E 112.8(19) . . ?
H18D C182 H18E 106(3) . . ?
C18 C182 H18F 107.7(19) . . ?
H18D C182 H18F 109(3) . . ?
H18E C182 H18F 112(3) . . ?
C18 C183 H18G 113.0(17) . . ?
C18 C183 H18H 111.5(17) . . ?
H18G C183 H18H 106(2) . . ?
C18 C183 H18I 111.2(19) . . ?
H18G C183 H18I 106(3) . . ?
H18H C183 H18I 109(2) . . ?
C36 C31 C32 117.31(18) . . ?
C36 C31 N1 122.09(18) . . ?
C32 C31 N1 120.51(18) . . ?
C33 C32 C31 121.3(2) . . ?
C33 C32 Br1 117.70(17) . . ?
C31 C32 Br1 120.95(15) . . ?
C34 C33 C32 119.6(2) . . ?
C34 C33 H33 120.8(17) . . ?
C32 C33 H33 119.6(18) . . ?
C33 C34 C35 120.5(2) . . ?
C33 C34 H34 121(2) . . ?
C35 C34 H34 118(2) . . ?
C34 C35 C36 119.6(2) . . ?
C34 C35 H35 122.4(19) . . ?
C36 C35 H35 118.0(19) . . ?
C31 C36 C35 121.5(2) . . ?
C31 C36 Br2 119.59(15) . . ?
C35 C36 Br2 118.82(18) . . ?
C1S O1S H1S 109.5 . . ?
O1S C1S H1S1 109.5 . . ?
O1S C1S H1S2 109.5 . . ?
H1S1 C1S H1S2 109.5 . . ?
O1S C1S H1S3 109.5 . . ?
H1S1 C1S H1S3 109.5 . . ?
H1S2 C1S H1S3 109.5 . . ?

loop_
_geom_bond_atom_site_label_1
_geom_bond_atom_site_label_2
_geom_bond_distance
_geom_bond_site_symmetry_2
_geom_bond_publ_flag
Ir1 O1 2.0022(14) . ?
Ir1 O1 2.0022(14) 2_656 ?
Ir1 N1 2.0090(15) 2_656 ?
Ir1 N1 2.0090(15) . ?
Ir1 Cl1 2.3371(5) 2_656 ?
Ir1 Cl1 2.3371(5) . ?
Br1 C32 1.883(2) . ?
Br2 C36 1.880(2) . ?
O1 C11 1.297(2) . ?
N1 C12 1.338(2) . ?
N1 C31 1.428(2) . ?
C11 C16 1.427(3) . ?
C11 C12 1.450(3) . ?
C12 C13 1.419(3) . ?
C13 C14 1.364(3) . ?
C13 H13 0.96(3) . ?
C14 C15 1.441(3) . ?
C14 C18 1.526(3) . ?
C15 C16 1.374(3) . ?
C15 H15 0.94(3) . ?
C16 C17 1.531(3) . ?
C17 C172 1.532(3) . ?
C17 C173 1.536(3) . ?
C17 C171 1.542(3) . ?
C171 H17A 0.99(3) . ?
C171 H17B 0.97(3) . ?
C171 H17C 0.95(3) . ?
C172 H17D 0.94(3) . ?
C172 H17E 0.95(3) . ?
C172 H17F 0.97(3) . ?
C173 H17G 0.95(3) . ?
C173 H17H 0.99(3) . ?
C173 H17I 1.01(3) . ?
C18 C181 1.530(3) . ?
C18 C183 1.537(3) . ?
C18 C182 1.539(3) . ?
C181 H18A 0.97(3) . ?
C181 H18B 0.98(3) . ?
C181 H18C 0.94(3) . ?
C182 H18D 1.00(4) . ?
C182 H18E 0.96(3) . ?
C182 H18F 0.90(3) . ?
C183 H18G 0.96(3) . ?
C183 H18H 0.98(3) . ?
C183 H18I 0.94(3) . ?
C31 C36 1.392(3) . ?
C31 C32 1.402(3) . ?
C32 C33 1.394(3) . ?
C33 C34 1.378(4) . ?
C33 H33 0.94(3) . ?
C34 C35 1.379(4) . ?
C34 H34 0.90(3) . ?
C35 C36 1.395(3) . ?
C35 H35 0.92(3) . ?
O1S C1S 1.278(8) . ?
O1S H1S 0.8400 . ?
C1S H1S1 0.9800 . ?
C1S H1S2 0.9800 . ?
C1S H1S3 0.9800 . ?
